data_7226023
loop_
_publ_author_name
'Chen, Wenxian'
'Gao, Yi-fen'
'Gao, Pei-Yuan'
'Liu, Qiu-ping'
'Zhuang, Gui-lin'

_publ_section_title
;
 Ionothermal Synthesis, Magnetic Transformation and Hydration-Dehydration
 Properties of Co(II)-based Coordination Polymers
;
_journal_name_full 'RSC Adv.'
_journal_paper_doi 10.1039/C6RA14268K
_journal_year 2016
_chemical_formula_sum 'C28 H30 Co N4 O9'
_chemical_formula_weight 625.49
_chemical_name_systematic
; 
 ? 
;
_space_group_IT_number 14
_symmetry_cell_setting monoclinic
_symmetry_space_group_name_Hall '-P 2yn'
_symmetry_space_group_name_H-M 'P 1 21/n 1'
_atom_sites_solution_hydrogens geom
_atom_sites_solution_primary direct
_atom_sites_solution_secondary difmap
_audit_creation_method SHELXL-97
_audit_update_record
;
2016-03-22 deposited with the CCDC.
2016-07-19 downloaded from the CCDC.
;
_cell_angle_alpha 90.00
_cell_angle_beta 100.523(5)
_cell_angle_gamma 90.00
_cell_formula_units_Z 4
_cell_length_a 10.1130(7)
_cell_length_b 26.6767(9)
_cell_length_c 10.9905(5)
_cell_measurement_temperature 173(2)
_cell_volume 2915.2(3)
_computing_cell_refinement 'CrysAlis RED, Oxford Diffraction Ltd.'
_computing_data_collection 'CrysAlis CCD, Oxford Diffraction Ltd.'
_computing_data_reduction 'CrysAlis RED, Oxford Diffraction Ltd.'
_computing_molecular_graphics 'SHELXS-97 (Sheldrick, 1990)'
_computing_publication_material 'SHELXL-97 (Sheldrick, 1997)'
_computing_structure_refinement 'SHELXL-97 (Sheldrick, 1997)'
_computing_structure_solution 'SHELXS-97 (Sheldrick, 1990)'
_diffrn_ambient_temperature 173(2)
_diffrn_measured_fraction_theta_full 0.998
_diffrn_measured_fraction_theta_max 0.998
_diffrn_measurement_device_type 'Oxford Gemini S Ultra'
_diffrn_measurement_method 'phi and omega scans'
_diffrn_radiation_monochromator graphite
_diffrn_radiation_source 'fine-focus sealed tube'
_diffrn_radiation_type MoK\a
_diffrn_radiation_wavelength 0.71073
_diffrn_reflns_av_R_equivalents 0.0457
_diffrn_reflns_av_sigmaI/netI 0.0813
_diffrn_reflns_limit_h_max 12
_diffrn_reflns_limit_h_min -9
_diffrn_reflns_limit_k_max 31
_diffrn_reflns_limit_k_min -23
_diffrn_reflns_limit_l_max 13
_diffrn_reflns_limit_l_min -12
_diffrn_reflns_number 14302
_diffrn_reflns_theta_full 25.00
_diffrn_reflns_theta_max 25.00
_diffrn_reflns_theta_min 2.94
_exptl_absorpt_coefficient_mu 0.648
_exptl_absorpt_correction_T_max 0.9683
_exptl_absorpt_correction_T_min 0.8813
_exptl_absorpt_correction_type multi-scan
_exptl_absorpt_process_details 'CrysAlis RED'
_exptl_crystal_colour blue
_exptl_crystal_density_diffrn 1.425
_exptl_crystal_density_meas ?
_exptl_crystal_density_method 'not measured'
_exptl_crystal_description plate
_exptl_crystal_F_000 1300
_exptl_crystal_size_max 0.20
_exptl_crystal_size_mid 0.15
_exptl_crystal_size_min 0.05
_refine_diff_density_max 1.206
_refine_diff_density_min -0.643
_refine_diff_density_rms 0.133
_refine_ls_extinction_method none
_refine_ls_goodness_of_fit_ref 0.961
_refine_ls_hydrogen_treatment mixed
_refine_ls_matrix_type full
_refine_ls_number_parameters 379
_refine_ls_number_reflns 5110
_refine_ls_number_restraints 14
_refine_ls_restrained_S_all 0.966
_refine_ls_R_factor_all 0.1342
_refine_ls_R_factor_gt 0.0896
_refine_ls_shift/su_max 0.103
_refine_ls_shift/su_mean 0.008
_refine_ls_structure_factor_coef Fsqd
_refine_ls_weighting_details 'calc w=1/[\s^2^(Fo^2^)+(0.1921P)^2^+0.0000P] where P=(Fo^2^+2Fc^2^)/3'
_refine_ls_weighting_scheme calc
_refine_ls_wR_factor_gt 0.2518
_refine_ls_wR_factor_ref 0.2768
_reflns_number_gt 2947
_reflns_number_total 5110
_reflns_threshold_expression >2sigma(I)
_cod_data_source_file c6ra14268k2.cif
_cod_data_source_block complex2
_cod_depositor_comments
;
The following automatic conversions were performed:

'_symmetry_cell_setting' value 'Monoclinic' changed to 'monoclinic'
according to
/usr/data/users/saulius/crontab/automatic-downloads/rss-feeds/RSC/lib/dictionaries/cif_core.dic
dictionary named 'cif_core.dic' version 2.4.2 from 2011-04-26.

'_exptl_crystal_density_meas' value 'not measured' was changed to '?'
- the value is perceived as not measured.

Automatic conversion script
Id: cif_fix_values 4268 2015-11-12 08:31:59Z antanas 
;
_cod_original_sg_symbol_H-M P2(1)/n
_cod_database_code 7226023

loop_
_symmetry_equiv_pos_as_xyz
'x, y, z'
'-x+1/2, y+1/2, -z+1/2'
'-x, -y, -z'
'x-1/2, -y-1/2, z-1/2'

loop_
_atom_site_label
_atom_site_type_symbol
_atom_site_fract_x
_atom_site_fract_y
_atom_site_fract_z
_atom_site_U_iso_or_equiv
_atom_site_adp_type
_atom_site_occupancy
_atom_site_symmetry_multiplicity
_atom_site_calc_flag
_atom_site_refinement_flags
Co1 Co 0.47502(6) -0.144716(18) 1.54449(5) 0.04196(17) Uani 1 1 d .
O1 O 0.3295(3) 0.14044(9) 1.4581(3) 0.0480(8) Uani 1 1 d .
O2 O 0.1579(4) 0.09145(13) 1.4780(4) 0.0936(13) Uani 1 1 d .
O3 O 0.4599(5) -0.10335(11) 1.2958(3) 0.0878(14) Uani 1 1 d .
O4 O 0.3963(3) -0.08179(10) 1.4712(3) 0.0503(9) Uani 1 1 d .
O5 O 0.5836(3) 0.14107(10) 1.2928(3) 0.0496(8) Uani 1 1 d .
O6 O 0.5906(4) 0.15527(14) 1.0975(3) 0.0821(12) Uani 1 1 d .
O7 O 0.2506(4) 0.30892(11) 1.0417(4) 0.0789(13) Uani 1 1 d .
O8 O 0.0403(4) 0.28516(11) 1.0143(3) 0.0671(11) Uani 1 1 d .
C1 C 0.3244(5) 0.07775(14) 1.2304(4) 0.0483(12) Uani 1 1 d .
C2 C 0.3069(4) 0.06302(13) 1.3484(4) 0.0430(11) Uani 1 1 d .
C3 C 0.3366(4) 0.01476(14) 1.3904(4) 0.0421(11) Uani 1 1 d .
H3A H 0.3251 0.0059 1.4697 0.051 Uiso 1 1 calc R
C4 C 0.3830(5) -0.02040(14) 1.3166(4) 0.0473(13) Uani 1 1 d .
C5 C 0.3998(6) -0.00587(16) 1.1969(4) 0.0659(16) Uani 1 1 d .
H5A H 0.4327 -0.0288 1.1460 0.079 Uiso 1 1 calc R
C6 C 0.3673(5) 0.04278(15) 1.1545(4) 0.0603(15) Uani 1 1 d .
H6A H 0.3749 0.0515 1.0742 0.072 Uiso 1 1 calc R
C7 C 0.2860(5) 0.12967(15) 1.1817(4) 0.0483(13) Uani 1 1 d .
C8 C 0.3808(5) 0.16379(14) 1.1589(4) 0.0421(11) Uani 1 1 d .
C9 C 0.3385(5) 0.21084(14) 1.1127(4) 0.0451(12) Uani 1 1 d .
H9A H 0.4026 0.2340 1.0984 0.054 Uiso 1 1 calc R
C10 C 0.2048(5) 0.22405(14) 1.0876(4) 0.0490(12) Uani 1 1 d .
C11 C 0.1108(5) 0.18934(16) 1.1076(4) 0.0557(14) Uani 1 1 d .
H11A H 0.0200 0.1975 1.0896 0.067 Uiso 1 1 calc R
C12 C 0.1499(5) 0.14207(15) 1.1545(4) 0.0550(14) Uani 1 1 d .
H12A H 0.0854 0.1188 1.1676 0.066 Uiso 1 1 calc R
C13 C 0.2599(5) 0.10133(16) 1.4349(4) 0.0566(13) Uani 1 1 d .
C14 C 0.4144(5) -0.07245(15) 1.3641(4) 0.0531(14) Uani 1 1 d .
C15 C 0.5296(5) 0.15250(15) 1.1849(4) 0.0517(13) Uani 1 1 d .
C16 C 0.1682(5) 0.27627(17) 1.0451(4) 0.0559(14) Uani 1 1 d .
C17 C 0.0635(8) -0.0230(3) 0.6505(10) 0.340(5) Uani 1 1 d D
H17A H -0.0229 -0.0306 0.6094 0.408 Uiso 1 1 calc R
C18 C 0.2330(9) 0.0194(4) 0.7418(10) 0.510(11) Uani 1 1 d D
H18A H 0.2845 0.0460 0.7790 0.612 Uiso 1 1 calc R
C19 C 0.2829(10) -0.0262(4) 0.7146(18) 1.21(2) Uani 1 1 d D
H19A H 0.3723 -0.0364 0.7284 1.457 Uiso 1 1 calc R
C20 C 0.0269(16) 0.0710(5) 0.7087(11) 0.461(6) Uani 1 1 d D
H20A H 0.0840 0.1001 0.7064 0.553 Uiso 1 1 calc R
H20B H -0.0546 0.0735 0.6469 0.553 Uiso 1 1 calc R
C21 C 0.002(2) 0.0578(11) 0.8388(14) 0.629(19) Uani 1 1 d D
H21A H -0.0485 0.0841 0.8683 0.943 Uiso 1 1 calc R
H21B H 0.0869 0.0540 0.8940 0.943 Uiso 1 1 calc R
H21C H -0.0473 0.0269 0.8355 0.943 Uiso 1 1 calc R
C22 C 0.147(2) -0.1056(4) 0.606(2) 0.485(17) Uani 1 1 d D
H22A H 0.2307 -0.1234 0.6164 0.727 Uiso 1 1 calc R
H22B H 0.1094 -0.1028 0.5198 0.727 Uiso 1 1 calc R
H22C H 0.0855 -0.1235 0.6476 0.727 Uiso 1 1 calc R
C23 C 1.5207(7) 0.2135(2) 0.7954(5) 0.094(2) Uani 1 1 d .
H23A H 1.5380 0.1827 0.7619 0.113 Uiso 1 1 calc R
C24 C 1.5520(8) 0.2834(2) 0.8910(5) 0.121(3) Uani 1 1 d .
H24A H 1.5968 0.3096 0.9370 0.146 Uiso 1 1 calc R
C25 C 1.4104(8) 0.2809(3) 0.8428(7) 0.140(3) Uani 1 1 d .
H25A H 1.3437 0.3043 0.8491 0.168 Uiso 1 1 calc R
C26 C 1.2739(9) 0.2194(4) 0.7163(9) 0.194(4) Uani 1 1 d D
H26A H 1.2423 0.2462 0.6588 0.232 Uiso 1 1 calc R
H26B H 1.2947 0.1914 0.6665 0.232 Uiso 1 1 calc R
C27 C 1.1616(10) 0.2042(5) 0.7672(11) 0.213(6) Uani 1 1 d D
H27A H 1.0890 0.1953 0.7016 0.320 Uiso 1 1 calc R
H27B H 1.1339 0.2313 0.8143 0.320 Uiso 1 1 calc R
H27C H 1.1856 0.1758 0.8201 0.320 Uiso 1 1 calc R
C28 C 1.7418(9) 0.2287(3) 0.8846(7) 0.140(3) Uani 1 1 d .
H28A H 1.7528 0.1962 0.8503 0.210 Uiso 1 1 calc R
H28B H 1.7720 0.2277 0.9726 0.210 Uiso 1 1 calc R
H28C H 1.7938 0.2528 0.8488 0.210 Uiso 1 1 calc R
N1 N 0.1017(7) 0.0199(3) 0.7077(7) 0.197(3) Uani 1 1 d D
N2 N 0.1708(10) -0.0537(3) 0.6620(13) 0.406(8) Uani 1 1 d D
N3 N 1.3991(7) 0.2358(2) 0.7857(5) 0.121(2) Uani 1 1 d .
N4 N 1.6067(7) 0.24219(19) 0.8586(5) 0.119(2) Uani 1 1 d .
O1W O 0.4091(5) 0.10634(16) 0.8917(4) 0.1027(16) Uani 1 1 d .
H1WA H 0.4096 0.1427 0.8944 0.123 Uiso 1 1 d R
H1WB H 0.5018 0.0951 0.9115 0.123 Uiso 1 1 d R

loop_
_atom_site_aniso_label
_atom_site_aniso_U_11
_atom_site_aniso_U_22
_atom_site_aniso_U_33
_atom_site_aniso_U_23
_atom_site_aniso_U_13
_atom_site_aniso_U_12
Co1 0.0709(4) 0.0161(2) 0.0402(3) 0.0012(2) 0.0137(3) 0.0008(2)
O1 0.0745(18) 0.0221(13) 0.0548(17) -0.0008(12) 0.0315(14) 0.0028(13)
O2 0.095(2) 0.057(2) 0.152(3) 0.017(2) 0.082(2) 0.0141(19)
O3 0.181(4) 0.0234(16) 0.063(2) 0.0042(15) 0.032(2) 0.024(2)
O4 0.075(2) 0.0248(14) 0.0484(17) 0.0086(12) 0.0042(15) -0.0083(13)
O5 0.0651(19) 0.0354(15) 0.0517(17) 0.0098(13) 0.0196(14) 0.0095(13)
O6 0.098(2) 0.101(3) 0.0607(19) 0.0340(19) 0.0487(17) 0.032(2)
O7 0.117(3) 0.0216(15) 0.100(3) 0.0157(17) 0.026(2) 0.0068(17)
O8 0.118(3) 0.0270(15) 0.0558(19) 0.0089(14) 0.0148(18) 0.0080(17)
C1 0.073(3) 0.0209(19) 0.051(2) 0.0026(18) 0.010(2) 0.0011(19)
C2 0.058(3) 0.0179(18) 0.055(2) 0.0046(18) 0.015(2) -0.0005(18)
C3 0.051(3) 0.028(2) 0.048(2) 0.0056(18) 0.008(2) -0.0037(18)
C4 0.081(3) 0.0150(18) 0.045(2) 0.0028(17) 0.010(2) -0.0003(19)
C5 0.121(4) 0.023(2) 0.054(3) -0.002(2) 0.017(3) 0.012(2)
C6 0.110(4) 0.027(2) 0.046(2) 0.0125(19) 0.019(3) 0.010(2)
C7 0.080(3) 0.0195(18) 0.048(2) 0.0076(17) 0.019(2) 0.010(2)
C8 0.073(3) 0.0223(18) 0.033(2) 0.0022(17) 0.0161(19) 0.008(2)
C9 0.082(3) 0.0209(19) 0.038(2) 0.0049(16) 0.023(2) 0.000(2)
C10 0.086(3) 0.0223(19) 0.043(2) 0.0069(17) 0.023(2) 0.010(2)
C11 0.074(3) 0.040(2) 0.052(3) 0.009(2) 0.008(2) 0.013(2)
C12 0.078(3) 0.025(2) 0.062(3) 0.012(2) 0.014(2) -0.001(2)
C13 0.071(3) 0.038(2) 0.070(3) 0.020(2) 0.034(2) 0.016(2)
C14 0.077(3) 0.020(2) 0.059(3) -0.001(2) 0.003(2) -0.001(2)
C15 0.090(3) 0.030(2) 0.043(2) 0.0109(18) 0.031(2) 0.009(2)
C16 0.086(3) 0.043(2) 0.042(2) 0.010(2) 0.019(2) 0.024(2)
C17 0.472(9) 0.380(9) 0.156(9) -0.003(7) 0.028(9) -0.393(7)
C18 0.216(8) 1.10(3) 0.178(10) 0.197(15) -0.063(8) -0.416(12)
C19 1.38(4) 0.399(15) 1.39(6) -0.54(2) -1.00(4) 0.647(19)
C20 0.873(16) 0.180(11) 0.509(11) -0.153(9) 0.600(10) -0.177(12)
C21 0.259(18) 1.01(5) 0.64(4) -0.53(3) 0.15(2) -0.29(3)
C22 0.45(2) 0.098(9) 0.75(4) -0.016(17) -0.30(3) 0.043(13)
C23 0.180(6) 0.052(3) 0.061(3) -0.016(3) 0.047(4) -0.053(4)
C24 0.255(7) 0.058(3) 0.070(3) -0.029(3) 0.080(4) -0.070(4)
C25 0.231(7) 0.082(4) 0.145(5) -0.051(4) 0.135(5) -0.058(5)
C26 0.206(7) 0.218(9) 0.193(8) -0.078(7) 0.132(6) -0.120(7)
C27 0.170(11) 0.239(13) 0.206(12) -0.004(11) -0.030(9) 0.001(10)
C28 0.179(8) 0.145(6) 0.095(5) 0.064(5) 0.021(5) -0.021(6)
N1 0.253(7) 0.175(6) 0.207(6) -0.108(5) 0.155(5) -0.083(6)
N2 0.265(10) 0.56(2) 0.452(17) 0.246(16) 0.216(11) 0.245(12)
N3 0.210(5) 0.077(3) 0.100(3) -0.028(3) 0.091(3) -0.044(4)
N4 0.235(6) 0.065(3) 0.071(3) -0.008(2) 0.068(3) -0.055(4)
O1W 0.137(4) 0.084(3) 0.094(3) 0.003(2) 0.040(3) -0.001(3)

loop_
_atom_type_symbol
_atom_type_description
_atom_type_scat_dispersion_real
_atom_type_scat_dispersion_imag
_atom_type_scat_source
C C 0.0033 0.0016 'International Tables Vol C Tables 4.2.6.8 and 6.1.1.4'
H H 0.0000 0.0000 'International Tables Vol C Tables 4.2.6.8 and 6.1.1.4'
N N 0.0061 0.0033 'International Tables Vol C Tables 4.2.6.8 and 6.1.1.4'
O O 0.0106 0.0060 'International Tables Vol C Tables 4.2.6.8 and 6.1.1.4'
Co Co 0.3494 0.9721 'International Tables Vol C Tables 4.2.6.8 and 6.1.1.4'

loop_
_geom_angle_atom_site_label_1
_geom_angle_atom_site_label_2
_geom_angle_atom_site_label_3
_geom_angle
_geom_angle_site_symmetry_1
_geom_angle_site_symmetry_3
O4 Co1 O8 132.29(13) . 2_547
O4 Co1 O1 105.93(12) . 3_658
O8 Co1 O1 93.94(14) 2_547 3_658
O4 Co1 O5 99.32(12) . 3_658
O8 Co1 O5 108.78(13) 2_547 3_658
O1 Co1 O5 118.16(12) 3_658 3_658
C13 O1 Co1 124.5(3) . 3_658
C14 O4 Co1 116.0(3) . .
C15 O5 Co1 133.8(3) . 3_658
C16 O8 Co1 105.9(3) . 2_557
C4 C3 C2 120.9(4) . .
C3 C4 C5 118.3(4) . .
C3 C4 C14 120.0(4) . .
C5 C4 C14 121.7(4) . .
C7 C8 C9 119.0(4) . .
C7 C8 C15 122.4(4) . .
C9 C8 C15 118.6(4) . .
C6 C1 C2 118.7(4) . .
C6 C1 C7 119.8(4) . .
C2 C1 C7 121.3(4) . .
C3 C2 C1 121.0(4) . .
C3 C2 C13 119.2(4) . .
C1 C2 C13 119.7(3) . .
C8 C7 C12 119.8(4) . .
C8 C7 C1 121.9(4) . .
C12 C7 C1 118.3(4) . .
O4 C14 O3 124.4(4) . .
O4 C14 C4 117.1(4) . .
O3 C14 C4 118.5(4) . .
O6 C15 O5 123.9(5) . .
O6 C15 C8 117.6(4) . .
O5 C15 C8 118.4(4) . .
C11 C12 C7 119.8(4) . .
O2 C13 O1 124.9(5) . .
O2 C13 C2 118.1(4) . .
O1 C13 C2 117.0(4) . .
C1 C6 C5 120.6(4) . .
C6 C5 C4 120.3(4) . .
C11 C10 C9 118.6(4) . .
C11 C10 C16 122.7(4) . .
C9 C10 C16 118.7(4) . .
C10 C9 C8 122.0(4) . .
C10 C11 C12 120.8(5) . .
C25 N3 C23 110.9(6) . .
C25 N3 C26 121.0(8) . .
C23 N3 C26 127.8(7) . .
C23 N4 C24 112.0(7) . .
C23 N4 C28 120.4(7) . .
C24 N4 C28 127.6(7) . .
N4 C23 N3 107.5(6) . .
N4 C24 C25 107.6(6) . .
N3 C25 C24 102.0(6) . .
C27 C26 N3 125.2(9) . .
O7 C16 O8 121.3(4) . .
O7 C16 C10 123.2(5) . .
O8 C16 C10 115.5(4) . .
C18 C19 N2 104.8(8) . .
C17 N2 C19 107.6(8) . .
C17 N2 C22 116.8(11) . .
C19 N2 C22 135.3(12) . .
N1 C17 N2 108.7(7) . .
C21 C20 N1 88.1(13) . .
N1 C18 C19 109.9(8) . .
C18 N1 C17 108.5(8) . .
C18 N1 C20 118.3(9) . .
C17 N1 C20 131.0(9) . .

loop_
_geom_bond_atom_site_label_1
_geom_bond_atom_site_label_2
_geom_bond_distance
_geom_bond_site_symmetry_2
Co1 O4 1.966(3) .
Co1 O8 1.976(3) 2_547
Co1 O1 1.986(3) 3_658
Co1 O5 1.987(3) 3_658
O1 C13 1.258(5) .
O1 Co1 1.986(3) 3_658
O4 C14 1.249(6) .
O5 C15 1.250(5) .
O5 Co1 1.987(3) 3_658
O8 C16 1.298(6) .
O8 Co1 1.976(3) 2_557
O3 C14 1.257(6) .
C3 C4 1.377(6) .
C3 C2 1.382(5) .
C4 C5 1.411(6) .
C4 C14 1.497(5) .
C8 C7 1.378(6) .
C8 C9 1.392(5) .
C8 C15 1.510(7) .
C1 C6 1.374(6) .
C1 C2 1.397(6) .
C1 C7 1.510(5) .
O6 C15 1.236(6) .
C2 C13 1.530(6) .
C7 C12 1.393(7) .
C12 C11 1.392(6) .
C13 O2 1.240(6) .
C6 C5 1.397(6) .
C10 C11 1.373(7) .
C10 C9 1.375(6) .
C10 C16 1.494(6) .
N3 C25 1.352(8) .
N3 C23 1.353(9) .
N3 C26 1.423(10) .
N4 C23 1.267(8) .
N4 C24 1.310(9) .
N4 C28 1.391(11) .
C24 C25 1.434(11) .
C26 C27 1.414(11) .
O7 C16 1.211(6) .
C19 C18 1.371(13) .
C19 N2 1.384(13) .
N2 C17 1.346(12) .
N2 C22 1.516(13) .
C17 N1 1.330(10) .
C20 C21 1.537(16) .
C20 N1 1.560(16) .
C18 N1 1.312(10) .
